data_2001120
loop_
_publ_author_name
'Kwiatkowski, W.'
'Karolak-Wojciechowska, J.'

_publ_section_title
;
 Structure of <i>m</i>-nitrophenylsuccinimide
;
_journal_issue 1
_journal_name_full 'Acta Crystallographica Section C'
_journal_page_first 204
_journal_page_last 206
_journal_paper_doi 10.1107/S0108270191008843
_journal_volume 48
_journal_year 1992
_chemical_formula_sum 'C10 H8 N2 O4'
_chemical_formula_weight 220.18
_symmetry_cell_setting monoclinic
_symmetry_space_group_name_Hall '-P 2ybc'
_symmetry_space_group_name_H-M 'P 1 21/c 1'
_cell_angle_alpha 90
_cell_angle_beta 113.02(3)
_cell_angle_gamma 90
_cell_formula_units_Z 8
_cell_length_a 16.381(3)
_cell_length_b 7.0420(10)
_cell_length_c 18.157(4)
_cell_volume 1927.7(8)
_diffrn_radiation_type Cu
_diffrn_radiation_wavelength 1.54178
_exptl_absorpt_coefficient_mu 0.98
_exptl_crystal_density_diffrn 1.517
_exptl_crystal_F_000 912
_cod_data_source_file cr0340.cif
_cod_data_source_block cr0340a
_cod_original_cell_volume 1927.8(8)
_cod_database_code 2001120

loop_
_atom_site_label
_atom_site_fract_x
_atom_site_fract_y
_atom_site_fract_z
_atom_site_U_iso_or_equiv
N11 .10740(10) -.2254(2) .23300(10) .0410(10)
C41 .02770(10) -.1440(2) .18660(10) .0330(10)
C11 -.03790(10) -.3055(2) .14910(10) .0310(10)
C21 .02320(10) -.4774(2) .15970(10) .0370(10)
C31 .10930(10) -.4189(3) .22510(10) .0400(10)
O21 .01280(10) .0241(2) .17990(10) .0470(10)
O11 .17090(10) -.5196(2) .26410(10) .0630(10)
C111 -.10230(10) -.2645(2) .06530(10) .0290(10)
C121 -.19260(10) -.2795(2) .04630(10) .0320(10)
C131 -.25050(10) -.2464(2) -.03180(10) .0360(10)
C141 -.22200(10) -.1972(3) -.09130(10) .0440(10)
C151 -.13250(10) -.1821(3) -.07210(10) .0460(10)
C161 -.07270(10) -.2156(3) .00510(10) .0380(10)
N21 -.34630(10) -.2651(2) -.05220(10) .0480(10)
O31 -.37100(10) -.3051(3) .00120(10) .0650(10)
O41 -.39650(10) -.2429(3) -.12150(10) .0770(10)
N12 .33120(10) .2785(2) .30140(10) .0400(10)
C42 .41150(10) .3514(2) .30700(10) .0370(10)
C12 .47780(10) .1879(3) .32750(10) .0380(10)
C22 .42550(10) .0175(3) .33980(10) .0500(10)
C32 .33240(10) .0875(3) .31620(10) .0400(10)
O22 .42410(10) .5155(2) .29660(10) .0540(10)
O12 .26770(10) -.0040(2) .31090(10) .0600(10)
C112 .56280(10) .2333(2) .39840(10) .0340(10)
C122 .64420(10) .2140(2) .39230(10) .0350(10)
C132 .72060(10) .2471(2) .46010(10) .0370(10)
C142 .71960(10) .3005(3) .53280(10) .0430(10)
C152 .63800(10) .3218(3) .53730(10) .0460(10)
C162 .56040(10) .2889(3) .47090(10) .0410(10)
N22 .80680(10) .2223(2) .45370(10) .0500(10)
O32 .80800(10) .1944(3) .38860(10) .0810(10)
O42 .87380(10) .2311(3) .51480(10) .0790(10)
H11 -.072 -.317 .186 ?
H21A .036 -.492 .111 ?
H21B .002 -.601 .172 ?
H121 -.214 -.316 .088 ?
H141 -.261 -.179 -.142 ?
H151 -.109 -.152 -.113 ?
H161 -.012 -.201 .018 ?
H1 .153(2) -.155(3) .2600(10) ?
H12 .489 .174 .279 ?
H22A .442 -.013 .398 ?
H22B .425 -.093 .308 ?
H122 .651 .178 .344 ?
H142 .775 .320 .577 ?
H152 .636 .358 .589 ?
H162 .502 .301 .475 ?
H2 .279(2) .349(3) .2870(10) ?

loop_
_geom_bond_atom_site_label_1
_geom_bond_atom_site_label_2
_geom_bond_distance
N11 C41 1.372(2)
N11 C31 1.372(3)
C41 C11 1.530(2)
C41 O21 1.205(2)
C11 C21 1.534(2)
C11 C111 1.502(2)
C21 C31 1.503(2)
C31 O11 1.210(2)
C111 C121 1.385(2)
C111 C161 1.401(3)
C121 C131 1.383(2)
C131 C141 1.378(3)
C131 N21 1.471(2)
C141 C151 1.372(2)
C151 C161 1.381(2)
N21 O31 1.221(3)
N21 O41 1.214(2)
N12 C42 1.378(2)
N12 C32 1.370(3)
C42 C12 1.526(2)
C42 O22 1.202(2)
C12 C22 1.541(3)
C12 C112 1.515(2)
C22 C32 1.497(2)
C32 O12 1.212(2)
C112 C122 1.387(3)
C112 C162 1.389(3)
C122 C132 1.390(2)
C132 C142 1.379(3)
C132 N22 1.472(3)
C142 C152 1.379(3)
C152 C162 1.387(2)
N22 O32 1.206(3)
N22 O42 1.219(2)
